data_4072198
loop_
_publ_author_name
'Wang, Dun'
'Li, Shihui'
'Liu, Xinli'
'Gao, Wei'
'Cui, Dongmei'

_publ_section_title
;
 Thiophene-NPN Ligand Supported Rare-Earth Metal Bis(alkyl) Complexes.
 Synthesis and Catalysis toward Highlytrans-1,4 Selective Polymerization
 of Butadiene
;
_journal_issue 24
_journal_name_full Organometallics
_journal_page_first 6531
_journal_paper_doi 10.1021/om800660j
_journal_volume 27
_journal_year 2008
_chemical_formula_sum 'C46 H64 N2 O P S Sc Si2'
_chemical_formula_weight 825.16
_chemical_name_common EtNPNSMeSc
_chemical_name_systematic
; 
 ? 
;
_space_group_IT_number 14
_symmetry_cell_setting monoclinic
_symmetry_space_group_name_Hall '-P 2yn'
_symmetry_space_group_name_H-M 'P 1 21/n 1'
_atom_sites_solution_hydrogens geom
_atom_sites_solution_primary direct
_atom_sites_solution_secondary difmap
_audit_creation_method SHELXL-97
_cell_angle_alpha 90.00
_cell_angle_beta 93.1350(10)
_cell_angle_gamma 90.00
_cell_formula_units_Z 4
_cell_length_a 12.2694(9)
_cell_length_b 26.4988(19)
_cell_length_c 14.3383(10)
_cell_measurement_reflns_used 3083
_cell_measurement_temperature 185(2)
_cell_measurement_theta_max 20.58
_cell_measurement_theta_min 2.26
_cell_volume 4654.8(6)
_computing_cell_refinement 'Bruker SMART'
_computing_data_collection 'Bruker SMART'
_computing_data_reduction 'Bruker SAINT'
_computing_molecular_graphics 'Bruker SHELXTL'
_computing_publication_material 'Bruker SHELXTL'
_computing_structure_refinement 'SHELXL-97 (Sheldrick, 1997)'
_computing_structure_solution 'SHELXS-97 (Sheldrick, 1990)'
_diffrn_ambient_temperature 185(2)
_diffrn_measured_fraction_theta_full 0.996
_diffrn_measured_fraction_theta_max 0.996
_diffrn_measurement_device_type 'CCD area detector'
_diffrn_measurement_method 'phi and omega scans'
_diffrn_radiation_monochromator graphite
_diffrn_radiation_source 'fine-focus sealed tube'
_diffrn_radiation_type MoK\a
_diffrn_radiation_wavelength 0.71073
_diffrn_reflns_av_R_equivalents 0.0695
_diffrn_reflns_av_sigmaI/netI 0.1040
_diffrn_reflns_limit_h_max 10
_diffrn_reflns_limit_h_min -15
_diffrn_reflns_limit_k_max 32
_diffrn_reflns_limit_k_min -28
_diffrn_reflns_limit_l_max 17
_diffrn_reflns_limit_l_min -16
_diffrn_reflns_number 26048
_diffrn_reflns_theta_full 26.07
_diffrn_reflns_theta_max 26.07
_diffrn_reflns_theta_min 1.62
_exptl_absorpt_coefficient_mu 0.323
_exptl_absorpt_correction_T_max 0.9653
_exptl_absorpt_correction_T_min 0.9592
_exptl_absorpt_correction_type multi-scan
_exptl_crystal_density_meas 0
_exptl_crystal_density_method 'not measured'
_exptl_crystal_F_000 1768
_exptl_crystal_size_max 0.13
_exptl_crystal_size_mid 0.11
_exptl_crystal_size_min 0.11
_refine_diff_density_max 0.422
_refine_diff_density_min -0.235
_refine_diff_density_rms 0.044
_refine_ls_extinction_method none
_refine_ls_goodness_of_fit_ref 0.877
_refine_ls_hydrogen_treatment mixed
_refine_ls_matrix_type full
_refine_ls_number_parameters 634
_refine_ls_number_reflns 9177
_refine_ls_number_restraints 176
_refine_ls_restrained_S_all 0.871
_refine_ls_R_factor_all 0.1159
_refine_ls_R_factor_gt 0.0560
_refine_ls_shift/su_max 0.001
_refine_ls_shift/su_mean 0.000
_refine_ls_structure_factor_coef Fsqd
_refine_ls_weighting_details 'calc w=1/[\s^2^(Fo^2^)+(0.0354P)^2^+0.0000P] where P=(Fo^2^+2Fc^2^)/3'
_refine_ls_weighting_scheme calc
_refine_ls_wR_factor_gt 0.0928
_refine_ls_wR_factor_ref 0.1102
_reflns_number_gt 4860
_reflns_number_total 9177
_reflns_threshold_expression >2sigma(I)
_cod_data_source_file om800660j_si_002.cif
_cod_data_source_block wd
_cod_depositor_comments
;
The following automatic conversions were performed:

'_symmetry_cell_setting' value 'Monoclinic' changed to 'monoclinic'
according to /home/saulius/struct/CIF-dictionaries/cif_core.dic
dictionary named 'cif_core.dic' version 2.4.1 from 2010-06-29.

Automatic conversion script
Id: cif_fix_values 1715 2011-07-08 13:25:40Z adriana 
;
_cod_original_sg_symbol_H-M P2(1)/n
_cod_database_code 4072198

loop_
_symmetry_equiv_pos_as_xyz
'x, y, z'
'-x+1/2, y+1/2, -z+1/2'
'-x, -y, -z'
'x-1/2, -y-1/2, z-1/2'

loop_
_atom_site_label
_atom_site_type_symbol
_atom_site_fract_x
_atom_site_fract_y
_atom_site_fract_z
_atom_site_U_iso_or_equiv
_atom_site_adp_type
_atom_site_occupancy
_atom_site_symmetry_multiplicity
_atom_site_calc_flag
_atom_site_refinement_flags
_atom_site_disorder_assembly
_atom_site_disorder_group
C1 C 0.1756(2) 0.05078(12) 0.94790(19) 0.0429(8) Uani 1 1 d . B .
C2 C 0.1209(2) 0.03172(14) 1.0248(2) 0.0595(10) Uani 1 1 d . . .
H2 H 0.0653 0.0515 1.0504 0.071 Uiso 1 1 calc R . .
C3 C 0.1457(3) -0.01441(16) 1.0634(2) 0.0703(11) Uani 1 1 d . . .
H3 H 0.1055 -0.0260 1.1140 0.084 Uiso 1 1 calc R . .
C4 C 0.2272(3) -0.04457(14) 1.0312(2) 0.0650(11) Uani 1 1 d . . .
H4 H 0.2431 -0.0765 1.0587 0.078 Uiso 1 1 calc R . .
C5 C 0.2847(2) -0.02713(12) 0.9582(2) 0.0508(9) Uani 1 1 d . . .
H5 H 0.3415 -0.0473 0.9354 0.061 Uiso 1 1 calc R . .
C6 C 0.2614(2) 0.01957(11) 0.91690(19) 0.0405(8) Uani 1 1 d . . .
C7 C 0.4206(2) 0.09448(11) 0.8784(2) 0.0391(7) Uani 1 1 d . . .
C8 C 0.4454(2) 0.09456(12) 0.9737(2) 0.0541(9) Uani 1 1 d . . .
H8 H 0.4150 0.0695 1.0120 0.065 Uiso 1 1 calc R . .
C9 C 0.5141(3) 0.13088(13) 1.0137(2) 0.0643(10) Uani 1 1 d . . .
H9 H 0.5311 0.1305 1.0791 0.077 Uiso 1 1 calc R . .
C10 C 0.5574(3) 0.16717(13) 0.9598(3) 0.0656(10) Uani 1 1 d . . .
H10 H 0.6039 0.1922 0.9879 0.079 Uiso 1 1 calc R . .
C11 C 0.5344(3) 0.16773(13) 0.8652(2) 0.0627(10) Uani 1 1 d . . .
H11 H 0.5650 0.1930 0.8277 0.075 Uiso 1 1 calc R . .
C12 C 0.4664(2) 0.13126(12) 0.8247(2) 0.0503(8) Uani 1 1 d . . .
H12 H 0.4509 0.1315 0.7590 0.060 Uiso 1 1 calc R . .
C13 C 0.4354(2) -0.00387(12) 0.79501(19) 0.0443(8) Uani 1 1 d . . .
C14 C 0.5467(3) 0.00177(13) 0.8172(2) 0.0521(9) Uani 1 1 d . . .
H14 H 0.5724 0.0311 0.8496 0.063 Uiso 1 1 calc R . .
C15 C 0.6204(3) -0.03499(15) 0.7924(2) 0.0658(10) Uani 1 1 d . . .
H15 H 0.6960 -0.0308 0.8086 0.079 Uiso 1 1 calc R . .
C16 C 0.5855(3) -0.07689(15) 0.7451(2) 0.0686(11) Uani 1 1 d . . .
H16 H 0.6366 -0.1017 0.7277 0.082 Uiso 1 1 calc R . .
C17 C 0.4759(3) -0.08341(13) 0.7223(2) 0.0681(10) Uani 1 1 d . . .
H17 H 0.4512 -0.1126 0.6890 0.082 Uiso 1 1 calc R . .
C18 C 0.4018(3) -0.04739(13) 0.7482(2) 0.0588(9) Uani 1 1 d . . .
H18 H 0.3262 -0.0526 0.7335 0.071 Uiso 1 1 calc R . .
C19 C 0.2470(2) 0.03441(11) 0.6539(2) 0.0422(8) Uani 1 1 d . A .
C20 C 0.1586(2) 0.00151(12) 0.6458(2) 0.0489(8) Uani 1 1 d . A .
C21 C 0.1378(3) -0.02340(13) 0.5604(3) 0.0675(10) Uani 1 1 d . . .
H21 H 0.0777 -0.0459 0.5535 0.081 Uiso 1 1 calc R . .
C22 C 0.2024(3) -0.01594(15) 0.4867(3) 0.0753(12) Uani 1 1 d . . .
H22 H 0.1857 -0.0325 0.4290 0.090 Uiso 1 1 calc R . .
C23 C 0.2906(3) 0.01531(15) 0.4963(2) 0.0675(10) Uani 1 1 d . . .
H23 H 0.3361 0.0194 0.4453 0.081 Uiso 1 1 calc R . .
C24 C 0.3154(3) 0.04132(12) 0.5790(2) 0.0506(8) Uani 1 1 d . . .
C25 C 0.4129(3) 0.07602(15) 0.5906(2) 0.0758(11) Uani 1 1 d . . .
H25A H 0.3865 0.1093 0.6112 0.091 Uiso 1 1 calc R . .
H25B H 0.4616 0.0625 0.6420 0.091 Uiso 1 1 calc R . .
C26 C 0.4790(3) 0.08451(18) 0.5106(3) 0.1135(16) Uani 1 1 d . . .
H26A H 0.5106 0.0524 0.4913 0.170 Uiso 1 1 calc R . .
H26B H 0.5377 0.1083 0.5279 0.170 Uiso 1 1 calc R . .
H26C H 0.4330 0.0984 0.4588 0.170 Uiso 1 1 calc R . .
C27 C 0.0866(3) -0.00949(14) 0.7255(2) 0.0643(10) Uani 1 1 d . . .
H27A H 0.1125 0.0111 0.7800 0.077 Uiso 0.507(10) 1 calc PR A 1
H27B H 0.0114 0.0017 0.7071 0.077 Uiso 0.507(10) 1 calc PR A 1
H27C H 0.1342 -0.0215 0.7769 0.077 Uiso 0.493(10) 1 d PR A 2
H27D H 0.0580 0.0228 0.7449 0.077 Uiso 0.493(10) 1 d PR A 2
C28A C 0.0827(9) -0.0604(3) 0.7535(6) 0.067(3) Uani 0.507(10) 1 d P A 1
H28A H 0.0343 -0.0637 0.8053 0.101 Uiso 0.507(10) 1 calc PR A 1
H28B H 0.1562 -0.0717 0.7738 0.101 Uiso 0.507(10) 1 calc PR A 1
H28C H 0.0548 -0.0811 0.7009 0.101 Uiso 0.507(10) 1 calc PR A 1
C28B C -0.0067(9) -0.0445(4) 0.7166(6) 0.093(4) Uani 0.493(10) 1 d P A 2
H28D H -0.0430 -0.0457 0.7758 0.139 Uiso 0.493(10) 1 calc PR A 2
H28E H 0.0194 -0.0783 0.7013 0.139 Uiso 0.493(10) 1 calc PR A 2
H28F H -0.0585 -0.0328 0.6669 0.139 Uiso 0.493(10) 1 calc PR A 2
C29 C 0.0710(3) 0.12725(12) 0.94656(19) 0.0542(9) Uani 1 1 d . B .
H29A H 0.0044 0.1068 0.9534 0.065 Uiso 1 1 calc R . .
H29B H 0.0514 0.1551 0.9028 0.065 Uiso 1 1 calc R . .
C30 C 0.1041(3) 0.14991(13) 1.0405(2) 0.0618(10) Uani 1 1 d U . .
S1A S 0.2163(12) 0.1580(5) 1.0819(7) 0.0650(16) Uani 0.41(2) 1 d PU B 1
C31A C 0.0146(17) 0.1682(11) 1.1003(17) 0.059(4) Uani 0.41(2) 1 d PU B 1
C32A C 0.0666(18) 0.1885(9) 1.1821(13) 0.065(4) Uani 0.41(2) 1 d PU B 1
H32A H 0.0294 0.2024 1.2324 0.078 Uiso 0.41(2) 1 calc PR B 1
C33A C 0.1755(18) 0.1854(10) 1.1793(15) 0.066(5) Uani 0.41(2) 1 d PU B 1
H33A H 0.2246 0.1975 1.2278 0.079 Uiso 0.41(2) 1 calc PR B 1
C34A C -0.1066(15) 0.1704(9) 1.0784(13) 0.085(5) Uani 0.41(2) 1 d PU B 1
H34A H -0.1427 0.1836 1.1326 0.128 Uiso 0.41(2) 1 calc PR B 1
H34B H -0.1341 0.1364 1.0638 0.128 Uiso 0.41(2) 1 calc PR B 1
H34C H -0.1219 0.1926 1.0246 0.128 Uiso 0.41(2) 1 calc PR B 1
S1B S 0.2532(9) 0.1577(3) 1.0697(6) 0.0624(14) Uani 0.59(2) 1 d PU B 2
C31B C 0.0542(12) 0.1691(10) 1.1096(13) 0.077(4) Uani 0.59(2) 1 d PU B 2
C32B C 0.1213(15) 0.1907(7) 1.1851(9) 0.072(4) Uani 0.59(2) 1 d PU B 2
H32B H 0.0928 0.2071 1.2374 0.087 Uiso 0.59(2) 1 calc PR B 2
C33B C 0.2273(14) 0.1851(7) 1.1735(9) 0.069(3) Uani 0.59(2) 1 d PU B 2
H33B H 0.2828 0.1953 1.2184 0.082 Uiso 0.59(2) 1 calc PR B 2
C34B C -0.0682(14) 0.1676(8) 1.1065(11) 0.136(6) Uani 0.59(2) 1 d PU B 2
H34D H -0.0957 0.1514 1.0484 0.204 Uiso 0.59(2) 1 calc PR B 2
H34E H -0.0967 0.2021 1.1090 0.204 Uiso 0.59(2) 1 calc PR B 2
H34F H -0.0923 0.1484 1.1600 0.204 Uiso 0.59(2) 1 calc PR B 2
C35 C 0.1000(3) 0.12255(13) 0.52978(19) 0.0569(9) Uani 1 1 d . B .
H35A H 0.0217 0.1314 0.5310 0.068 Uiso 1 1 calc R . .
H35B H 0.1074 0.0854 0.5329 0.068 Uiso 1 1 calc R . .
C36 C 0.1472(4) 0.14250(17) 0.4433(2) 0.0967(14) Uani 1 1 d . . .
H36A H 0.2062 0.1202 0.4230 0.116 Uiso 1 1 calc R . .
H36B H 0.0903 0.1453 0.3919 0.116 Uiso 1 1 calc R . .
C37 C 0.1897(4) 0.19156(16) 0.4694(3) 0.1206(18) Uani 1 1 d . . .
H37A H 0.1338 0.2179 0.4561 0.145 Uiso 1 1 calc R . .
H37B H 0.2547 0.1995 0.4341 0.145 Uiso 1 1 calc R . .
C38 C 0.2198(3) 0.18921(13) 0.5722(2) 0.0731(11) Uani 1 1 d . B .
H38A H 0.2996 0.1848 0.5833 0.088 Uiso 1 1 calc R . .
H38B H 0.1976 0.2206 0.6034 0.088 Uiso 1 1 calc R . .
C39 C -0.0282(3) 0.11433(15) 0.7311(3) 0.0559(10) Uani 1 1 d . . .
C43 C 0.2261(3) 0.20009(13) 0.8046(3) 0.0508(9) Uani 1 1 d . . .
Si1A Si 0.2132(5) 0.2680(2) 0.8253(4) 0.0563(10) Uani 0.591(9) 1 d P C 1
C40A C -0.173(2) 0.1932(10) 0.818(2) 0.063(7) Uani 0.591(9) 1 d P C 1
H40A H -0.2246 0.2208 0.8067 0.095 Uiso 0.591(9) 1 calc PR C 1
H40B H -0.1079 0.2059 0.8540 0.095 Uiso 0.591(9) 1 calc PR C 1
H40C H -0.2068 0.1666 0.8543 0.095 Uiso 0.591(9) 1 calc PR C 1
C41A C -0.0780(7) 0.2195(3) 0.6364(6) 0.100(3) Uani 0.591(9) 1 d PU C 1
H41A H -0.1329 0.2462 0.6277 0.150 Uiso 0.591(9) 1 calc PR C 1
H41B H -0.0605 0.2060 0.5754 0.150 Uiso 0.591(9) 1 calc PR C 1
H41C H -0.0119 0.2335 0.6680 0.150 Uiso 0.591(9) 1 calc PR C 1
C42A C -0.2643(5) 0.1467(3) 0.6511(5) 0.081(3) Uani 0.591(9) 1 d PU C 1
H42A H -0.3133 0.1757 0.6419 0.121 Uiso 0.591(9) 1 calc PR C 1
H42B H -0.2983 0.1216 0.6904 0.121 Uiso 0.591(9) 1 calc PR C 1
H42C H -0.2505 0.1316 0.5905 0.121 Uiso 0.591(9) 1 calc PR C 1
Si1B Si 0.1649(6) 0.2627(3) 0.8264(5) 0.0484(13) Uani 0.409(9) 1 d P C 2
C40B C -0.161(3) 0.1952(16) 0.824(3) 0.080(12) Uani 0.409(9) 1 d P C 2
H40D H -0.0946 0.2161 0.8285 0.121 Uiso 0.409(9) 1 calc PR C 2
H40E H -0.1677 0.1768 0.8825 0.121 Uiso 0.409(9) 1 calc PR C 2
H40F H -0.2247 0.2169 0.8119 0.121 Uiso 0.409(9) 1 calc PR C 2
C41B C -0.1531(9) 0.1830(5) 0.6061(6) 0.081(5) Uani 0.409(9) 1 d PU C 2
H41D H -0.1425 0.1605 0.5532 0.122 Uiso 0.409(9) 1 calc PR C 2
H41E H -0.0945 0.2082 0.6102 0.122 Uiso 0.409(9) 1 calc PR C 2
H41F H -0.2237 0.2001 0.5971 0.122 Uiso 0.409(9) 1 calc PR C 2
C42B C -0.2787(6) 0.1060(5) 0.7094(9) 0.090(5) Uani 0.409(9) 1 d PU C 2
H42D H -0.2775 0.0835 0.6553 0.134 Uiso 0.409(9) 1 calc PR C 2
H42E H -0.3424 0.1283 0.7025 0.134 Uiso 0.409(9) 1 calc PR C 2
H42F H -0.2830 0.0859 0.7664 0.134 Uiso 0.409(9) 1 calc PR C 2
Si2A Si -0.1331(3) 0.16791(17) 0.7092(3) 0.0555(8) Uani 0.599(8) 1 d PU C 1
C44A C 0.3438(8) 0.2973(3) 0.8718(5) 0.088(3) Uani 0.599(8) 1 d PU C 1
H44A H 0.3700 0.2795 0.9286 0.132 Uiso 0.599(8) 1 calc PR C 1
H44B H 0.3312 0.3329 0.8864 0.132 Uiso 0.599(8) 1 calc PR C 1
H44C H 0.3986 0.2949 0.8248 0.132 Uiso 0.599(8) 1 calc PR C 1
C45A C 0.1022(18) 0.2803(5) 0.9131(13) 0.086(5) Uani 0.599(8) 1 d PU C 1
H45A H 0.1198 0.2615 0.9708 0.128 Uiso 0.599(8) 1 calc PR C 1
H45B H 0.0312 0.2692 0.8859 0.128 Uiso 0.599(8) 1 calc PR C 1
H45C H 0.0993 0.3165 0.9271 0.128 Uiso 0.599(8) 1 calc PR C 1
C47A C 0.1717(7) 0.3061(2) 0.7169(4) 0.072(3) Uani 0.599(8) 1 d PU C 1
H47A H 0.1035 0.2926 0.6883 0.108 Uiso 0.599(8) 1 calc PR C 1
H47B H 0.2292 0.3040 0.6723 0.108 Uiso 0.599(8) 1 calc PR C 1
H47C H 0.1611 0.3415 0.7344 0.108 Uiso 0.599(8) 1 calc PR C 1
Si2B Si -0.1504(5) 0.1452(3) 0.7172(4) 0.0543(13) Uani 0.401(8) 1 d PU C 2
C44B C 0.2740(10) 0.3125(4) 0.8410(9) 0.076(4) Uani 0.401(8) 1 d PU C 2
H44D H 0.3181 0.3126 0.7861 0.114 Uiso 0.401(8) 1 calc PR C 2
H44E H 0.3208 0.3052 0.8969 0.114 Uiso 0.401(8) 1 calc PR C 2
H44F H 0.2398 0.3456 0.8476 0.114 Uiso 0.401(8) 1 calc PR C 2
C45B C 0.092(2) 0.2651(7) 0.9333(18) 0.062(5) Uani 0.401(8) 1 d PU C 2
H45D H 0.1410 0.2549 0.9862 0.093 Uiso 0.401(8) 1 calc PR C 2
H45E H 0.0294 0.2421 0.9280 0.093 Uiso 0.401(8) 1 calc PR C 2
H45F H 0.0662 0.2996 0.9433 0.093 Uiso 0.401(8) 1 calc PR C 2
C47B C 0.0735(10) 0.2819(4) 0.7237(6) 0.074(4) Uani 0.401(8) 1 d PU C 2
H47D H 0.1142 0.2805 0.6669 0.111 Uiso 0.401(8) 1 calc PR C 2
H47E H 0.0473 0.3163 0.7329 0.111 Uiso 0.401(8) 1 calc PR C 2
H47F H 0.0111 0.2588 0.7176 0.111 Uiso 0.401(8) 1 calc PR C 2
N1 N 0.15230(18) 0.09557(9) 0.90404(15) 0.0425(6) Uani 1 1 d . . .
N2 N 0.26692(16) 0.06499(8) 0.73708(14) 0.0356(6) Uani 1 1 d . . .
O1 O 0.16186(16) 0.14621(8) 0.60748(13) 0.0489(5) Uani 1 1 d . . .
P1 P 0.33983(6) 0.04396(3) 0.82634(5) 0.0397(2) Uani 1 1 d . B .
Sc1 Sc 0.15113(4) 0.12587(2) 0.76415(4) 0.03842(16) Uani 1 1 d . B .
H39A H -0.031(2) 0.0948(11) 0.6817(19) 0.050(10) Uiso 1 1 d . . .
H43A H 0.284(2) 0.1998(11) 0.767(2) 0.058(11) Uiso 1 1 d . . .
H43B H 0.257(2) 0.1913(11) 0.8574(19) 0.052(10) Uiso 1 1 d . . .
H39B H -0.046(2) 0.0931(11) 0.7734(19) 0.052(10) Uiso 1 1 d . . .

loop_
_atom_site_aniso_label
_atom_site_aniso_U_11
_atom_site_aniso_U_22
_atom_site_aniso_U_33
_atom_site_aniso_U_23
_atom_site_aniso_U_13
_atom_site_aniso_U_12
C1 0.044(2) 0.048(2) 0.0356(18) 0.0058(16) -0.0098(15) -0.0152(16)
C2 0.053(2) 0.074(3) 0.051(2) 0.022(2) -0.0070(17) -0.0137(19)
C3 0.053(2) 0.095(3) 0.062(2) 0.037(2) -0.0090(19) -0.029(2)
C4 0.056(2) 0.057(3) 0.079(3) 0.035(2) -0.021(2) -0.020(2)
C5 0.051(2) 0.043(2) 0.057(2) 0.0107(17) -0.0173(17) -0.0127(16)
C6 0.0419(19) 0.0363(19) 0.0421(18) 0.0079(15) -0.0100(15) -0.0153(15)
C7 0.0334(18) 0.0346(19) 0.0486(19) 0.0049(15) -0.0052(14) -0.0023(14)
C8 0.066(2) 0.045(2) 0.050(2) 0.0060(17) -0.0148(17) -0.0111(17)
C9 0.076(3) 0.053(2) 0.060(2) 0.000(2) -0.0245(19) -0.016(2)
C10 0.064(3) 0.049(2) 0.080(3) 0.001(2) -0.027(2) -0.0168(18)
C11 0.054(2) 0.055(2) 0.078(3) 0.013(2) -0.006(2) -0.0216(18)
C12 0.045(2) 0.050(2) 0.054(2) 0.0108(17) -0.0064(16) -0.0104(17)
C13 0.049(2) 0.040(2) 0.0428(18) 0.0046(15) -0.0080(15) -0.0002(16)
C14 0.056(2) 0.053(2) 0.0454(19) -0.0005(17) -0.0136(17) 0.0091(18)
C15 0.059(2) 0.078(3) 0.060(2) 0.005(2) -0.0110(19) 0.017(2)
C16 0.084(3) 0.067(3) 0.054(2) -0.003(2) -0.002(2) 0.030(2)
C17 0.093(3) 0.045(2) 0.066(2) -0.0040(19) -0.007(2) 0.011(2)
C18 0.063(2) 0.043(2) 0.069(2) -0.0005(19) -0.0079(19) 0.0010(19)
C19 0.045(2) 0.043(2) 0.0384(18) -0.0042(15) -0.0044(15) 0.0037(15)
C20 0.053(2) 0.047(2) 0.046(2) -0.0078(16) -0.0108(17) -0.0029(17)
C21 0.078(3) 0.058(3) 0.064(2) -0.011(2) -0.021(2) -0.007(2)
C22 0.102(3) 0.070(3) 0.051(2) -0.020(2) -0.014(2) 0.009(2)
C23 0.082(3) 0.073(3) 0.048(2) -0.011(2) 0.010(2) 0.016(2)
C24 0.057(2) 0.048(2) 0.048(2) -0.0082(17) 0.0048(17) 0.0078(17)
C25 0.082(3) 0.086(3) 0.061(2) 0.000(2) 0.020(2) -0.010(2)
C26 0.100(3) 0.142(5) 0.101(3) -0.001(3) 0.036(3) -0.004(3)
C27 0.059(2) 0.061(3) 0.072(2) -0.005(2) -0.0066(19) -0.0217(19)
C28A 0.081(8) 0.047(5) 0.075(6) 0.002(4) 0.013(5) -0.018(4)
C28B 0.069(8) 0.107(8) 0.098(7) -0.003(6) -0.026(5) -0.037(6)
C29 0.068(2) 0.058(2) 0.0367(18) 0.0078(17) 0.0083(16) 0.0065(19)
C30 0.084(3) 0.063(3) 0.0385(19) 0.0070(18) 0.0043(18) 0.004(2)
S1A 0.064(4) 0.085(3) 0.048(2) -0.0155(17) 0.012(3) -0.002(4)
C31A 0.069(8) 0.067(8) 0.041(7) -0.002(6) 0.003(8) 0.007(10)
C32A 0.066(9) 0.084(8) 0.048(6) -0.004(5) 0.019(7) -0.010(9)
C33A 0.068(11) 0.087(10) 0.042(7) -0.016(6) 0.006(10) 0.014(16)
C34A 0.074(8) 0.148(12) 0.033(8) -0.023(8) 0.010(6) 0.040(9)
S1B 0.062(3) 0.0743(16) 0.050(2) -0.0128(16) -0.005(2) 0.007(2)
C31B 0.072(6) 0.122(8) 0.038(6) 0.006(5) 0.014(6) 0.008(8)
C32B 0.088(10) 0.096(8) 0.033(4) -0.013(4) 0.014(8) 0.023(12)
C33B 0.079(7) 0.075(6) 0.052(5) -0.010(4) -0.006(6) 0.014(8)
C34B 0.086(8) 0.278(16) 0.045(7) -0.012(8) 0.003(7) 0.031(11)
C35 0.066(2) 0.064(2) 0.0398(19) -0.0021(18) -0.0052(17) 0.0069(19)
C36 0.137(4) 0.110(4) 0.044(2) 0.014(3) 0.012(2) -0.017(3)
C37 0.251(6) 0.066(3) 0.046(3) 0.011(2) 0.026(3) -0.028(4)
C38 0.113(3) 0.052(2) 0.056(2) 0.0094(19) 0.023(2) -0.012(2)
C39 0.059(3) 0.070(3) 0.038(2) 0.005(2) 0.0022(18) -0.004(2)
C43 0.064(3) 0.046(2) 0.041(2) 0.0070(18) -0.005(2) 0.0046(18)
Si1A 0.078(3) 0.0442(17) 0.0452(12) 0.0041(10) -0.007(2) 0.000(2)
C40A 0.056(11) 0.061(12) 0.072(11) -0.017(9) -0.002(8) -0.015(9)
C41A 0.100(7) 0.078(6) 0.125(7) 0.052(5) 0.032(5) 0.028(5)
C42A 0.060(5) 0.104(7) 0.077(5) -0.011(5) -0.011(4) 0.022(5)
Si1B 0.060(3) 0.035(2) 0.0493(18) -0.0003(14) -0.005(3) 0.002(3)
C40B 0.041(11) 0.10(3) 0.10(2) 0.000(19) 0.003(12) 0.033(13)
C41B 0.082(10) 0.098(10) 0.062(6) -0.002(6) -0.006(6) 0.047(8)
C42B 0.036(6) 0.106(11) 0.126(10) -0.061(9) -0.004(6) 0.001(6)
Si2A 0.0425(16) 0.056(2) 0.0680(15) 0.0121(17) 0.0032(11) 0.0085(15)
C44A 0.111(8) 0.059(6) 0.092(6) -0.004(4) -0.021(5) -0.025(5)
C45A 0.142(9) 0.039(8) 0.076(9) 0.003(6) 0.005(6) 0.023(8)
C47A 0.101(7) 0.045(4) 0.069(4) 0.009(3) -0.007(4) 0.012(4)
Si2B 0.045(2) 0.064(3) 0.053(2) -0.011(2) 0.0009(16) 0.003(2)
C44B 0.078(9) 0.055(8) 0.096(9) -0.012(7) 0.007(7) -0.010(6)
C45B 0.096(11) 0.023(10) 0.066(12) -0.014(8) -0.014(9) 0.021(7)
C47B 0.093(9) 0.063(7) 0.062(6) 0.001(5) -0.015(6) 0.000(6)
N1 0.0449(16) 0.0459(17) 0.0367(14) 0.0057(13) 0.0013(12) -0.0024(13)
N2 0.0387(14) 0.0359(15) 0.0314(13) -0.0020(11) -0.0039(11) -0.0026(11)
O1 0.0616(14) 0.0479(14) 0.0375(12) 0.0062(10) 0.0044(10) -0.0018(11)
P1 0.0410(5) 0.0346(5) 0.0424(5) 0.0029(4) -0.0080(4) -0.0046(4)
Sc1 0.0434(4) 0.0387(4) 0.0330(3) 0.0031(3) 0.0004(3) 0.0007(3)

loop_
_atom_type_symbol
_atom_type_description
_atom_type_scat_dispersion_real
_atom_type_scat_dispersion_imag
_atom_type_scat_source
C C 0.0033 0.0016 'International Tables Vol C Tables 4.2.6.8 and 6.1.1.4'
H H 0.0000 0.0000 'International Tables Vol C Tables 4.2.6.8 and 6.1.1.4'
N N 0.0061 0.0033 'International Tables Vol C Tables 4.2.6.8 and 6.1.1.4'
O O 0.0106 0.0060 'International Tables Vol C Tables 4.2.6.8 and 6.1.1.4'
Si Si 0.0817 0.0704 'International Tables Vol C Tables 4.2.6.8 and 6.1.1.4'
P P 0.1023 0.0942 'International Tables Vol C Tables 4.2.6.8 and 6.1.1.4'
S S 0.1246 0.1234 'International Tables Vol C Tables 4.2.6.8 and 6.1.1.4'
Sc Sc 0.2519 0.3716 'International Tables Vol C Tables 4.2.6.8 and 6.1.1.4'

loop_
_geom_angle_atom_site_label_1
_geom_angle_atom_site_label_2
_geom_angle_atom_site_label_3
_geom_angle
N1 C1 C2 124.9(3)
N1 C1 C6 119.9(3)
C2 C1 C6 115.1(3)
C3 C2 C1 121.9(3)
C3 C2 H2 119.0
C1 C2 H2 119.0
C2 C3 C4 122.1(3)
C2 C3 H3 118.9
C4 C3 H3 118.9
C5 C4 C3 118.2(3)
C5 C4 H4 120.9
C3 C4 H4 120.9
C4 C5 C6 121.3(3)
C4 C5 H5 119.3
C6 C5 H5 119.3
C5 C6 C1 121.3(3)
C5 C6 P1 121.7(3)
C1 C6 P1 117.0(2)
C12 C7 C8 118.4(3)
C12 C7 P1 121.7(2)
C8 C7 P1 119.7(2)
C9 C8 C7 120.4(3)
C9 C8 H8 119.8
C7 C8 H8 119.8
C10 C9 C8 120.3(3)
C10 C9 H9 119.8
C8 C9 H9 119.8
C9 C10 C11 120.3(3)
C9 C10 H10 119.9
C11 C10 H10 119.9
C10 C11 C12 119.7(3)
C10 C11 H11 120.2
C12 C11 H11 120.2
C7 C12 C11 120.9(3)
C7 C12 H12 119.6
C11 C12 H12 119.6
C18 C13 C14 117.5(3)
C18 C13 P1 121.7(2)
C14 C13 P1 120.8(2)
C15 C14 C13 120.7(3)
C15 C14 H14 119.7
C13 C14 H14 119.7
C16 C15 C14 120.6(3)
C16 C15 H15 119.7
C14 C15 H15 119.7
C15 C16 C17 119.8(3)
C15 C16 H16 120.1
C17 C16 H16 120.1
C16 C17 C18 119.9(4)
C16 C17 H17 120.1
C18 C17 H17 120.1
C17 C18 C13 121.4(3)
C17 C18 H18 119.3
C13 C18 H18 119.3
C20 C19 C24 120.8(3)
C20 C19 N2 120.9(3)
C24 C19 N2 118.2(3)
C19 C20 C21 118.1(3)
C19 C20 C27 122.9(3)
C21 C20 C27 119.0(3)
C22 C21 C20 121.4(3)
C22 C21 H21 119.3
C20 C21 H21 119.3
C23 C22 C21 120.0(3)
C23 C22 H22 120.0
C21 C22 H22 120.0
C22 C23 C24 121.5(3)
C22 C23 H23 119.3
C24 C23 H23 119.3
C23 C24 C19 118.2(3)
C23 C24 C25 122.1(3)
C19 C24 C25 119.7(3)
C26 C25 C24 118.5(3)
C26 C25 H25A 107.7
C24 C25 H25A 107.7
C26 C25 H25B 107.7
C24 C25 H25B 107.7
H25A C25 H25B 107.1
C25 C26 H26A 109.5
C25 C26 H26B 109.5
H26A C26 H26B 109.5
C25 C26 H26C 109.5
H26A C26 H26C 109.5
H26B C26 H26C 109.5
C28A C27 C28B 51.9(4)
C28A C27 C20 115.5(4)
C28B C27 C20 122.7(4)
C28A C27 H27A 108.4
C28B C27 H27A 128.9
C20 C27 H27A 108.4
C28A C27 H27B 108.4
C28B C27 H27B 57.1
C20 C27 H27B 108.4
H27A C27 H27B 107.5
C28A C27 H27C 59.8
C28B C27 H27C 106.9
C20 C27 H27C 106.6
H27A C27 H27C 55.0
H27B C27 H27C 144.5
C28A C27 H27D 138.0
C28B C27 H27D 106.7
C20 C27 H27D 106.4
H27A C27 H27D 52.8
H27B C27 H27D 57.8
H27C C27 H27D 106.5
C27 C28A H27C 42.3
C27 C28A H28A 109.5
H27C C28A H28A 100.9
C27 C28A H28B 109.5
H27C C28A H28B 74.2
H28A C28A H28B 109.5
C27 C28A H28C 109.5
H27C C28A H28C 145.4
H28A C28A H28C 109.5
H28B C28A H28C 109.5
C27 C28B H28D 109.5
C27 C28B H28E 109.5
H28D C28B H28E 109.5
C27 C28B H28F 109.5
H28D C28B H28F 109.5
H28E C28B H28F 109.5
N1 C29 C30 116.3(3)
N1 C29 H29A 108.2
C30 C29 H29A 108.2
N1 C29 H29B 108.2
C30 C29 H29B 108.2
H29A C29 H29B 107.4
C31B C30 S1A 96.0(7)
C31B C30 C31A 18.5(10)
S1A C30 C31A 114.5(8)
C31B C30 C29 136.2(8)
S1A C30 C29 127.7(5)
C31A C30 C29 117.7(8)
C31B C30 S1B 106.5(6)
S1A C30 S1B 10.8(5)
C31A C30 S1B 124.9(8)
C29 C30 S1B 117.2(4)
C30 S1A C33A 94.7(6)
C32A C31A C34A 123.7(16)
C32A C31A C30 106.6(12)
C34A C31A C30 129.5(15)
C33A C32A C31A 110.9(17)
C33A C32A H32A 124.5
C31A C32A H32A 124.5
C32A C33A S1A 113.2(15)
C32A C33A H33A 123.4
S1A C33A H33A 123.4
C31A C34A H34A 109.5
C31A C34A H34B 109.5
H34A C34A H34B 109.5
C31A C34A H34C 109.5
H34A C34A H34C 109.5
H34B C34A H34C 109.5
C33B S1B C30 90.9(4)
C30 C31B C32B 117.1(9)
C30 C31B C34B 118.8(12)
C32B C31B C34B 124.1(13)
C33B C32B C31B 112.6(11)
C33B C32B H32B 123.7
C31B C32B H32B 123.7
C32B C33B S1B 112.8(9)
C32B C33B H33B 123.6
S1B C33B H33B 123.6
C31B C34B H34D 109.5
C31B C34B H34E 109.5
H34D C34B H34E 109.5
C31B C34B H34F 109.5
H34D C34B H34F 109.5
H34E C34B H34F 109.5
O1 C35 C36 105.9(3)
O1 C35 H35A 110.6
C36 C35 H35A 110.6
O1 C35 H35B 110.6
C36 C35 H35B 110.6
H35A C35 H35B 108.7
C37 C36 C35 104.8(3)
C37 C36 H36A 110.8
C35 C36 H36A 110.8
C37 C36 H36B 110.8
C35 C36 H36B 110.8
H36A C36 H36B 108.9
C36 C37 C38 106.4(3)
C36 C37 H37A 110.4
C38 C37 H37A 110.4
C36 C37 H37B 110.4
C38 C37 H37B 110.4
H37A C37 H37B 108.6
O1 C38 C37 106.1(3)
O1 C38 H38A 110.5
C37 C38 H38A 110.5
O1 C38 H38B 110.5
C37 C38 H38B 110.5
H38A C38 H38B 108.7
Si2B C39 Si2A 19.39(19)
Si2B C39 Sc1 143.3(3)
Si2A C39 Sc1 124.8(2)
Si2B C39 H39A 101.0(18)
Si2A C39 H39A 107.8(19)
Sc1 C39 H39A 104.4(18)
Si2B C39 H39B 98(2)
Si2A C39 H39B 114(2)
Sc1 C39 H39B 102.5(19)
H39A C39 H39B 101(3)
Si1A C43 Si1B 19.01(17)
Si1A C43 Sc1 150.3(3)
Si1B C43 Sc1 131.8(3)
Si1A C43 H43A 100.4(19)
Si1B C43 H43A 116.2(19)
Sc1 C43 H43A 99.4(19)
Si1A C43 H43B 99(2)
Si1B C43 H43B 105(2)
Sc1 C43 H43B 98(2)
H43A C43 H43B 101(3)
C43 Si1A C44A 112.7(4)
C43 Si1A C47A 114.3(4)
C44A Si1A C47A 104.9(4)
C43 Si1A C45A 110.0(5)
C44A Si1A C45A 108.5(7)
C47A Si1A C45A 106.1(6)
Si2A C40A H40A 109.5
Si2A C40A H40B 109.5
H40A C40A H40B 109.5
Si2A C40A H40C 109.5
H40A C40A H40C 109.5
H40B C40A H40C 109.5
Si2A C41A H41A 109.5
Si2A C41A H41B 109.5
H41A C41A H41B 109.5
Si2A C41A H41C 109.5
H41A C41A H41C 109.5
H41B C41A H41C 109.5
Si2A C42A H42A 109.5
Si2A C42A H42B 109.5
H42A C42A H42B 109.5
Si2A C42A H42C 109.5
H42A C42A H42C 109.5
H42B C42A H42C 109.5
C45B Si1B C43 113.3(7)
C45B Si1B C47B 110.6(9)
C43 Si1B C47B 109.9(5)
C45B Si1B C44B 105.2(9)
C43 Si1B C44B 110.7(5)
C47B Si1B C44B 106.8(6)
Si2B C40B H40D 109.5
Si2B C40B H40E 109.5
H40D C40B H40E 109.5
Si2B C40B H40F 109.5
H40D C40B H40F 109.5
H40E C40B H40F 109.5
Si2B C41B H41D 109.5
Si2B C41B H41E 109.5
H41D C41B H41E 109.5
Si2B C41B H41F 109.5
H41D C41B H41F 109.5
H41E C41B H41F 109.5
Si2B C42B H42D 109.5
Si2B C42B H42E 109.5
H42D C42B H42E 109.5
Si2B C42B H42F 109.5
H42D C42B H42F 109.5
H42E C42B H42F 109.5
C40A Si2A C42A 103.6(9)
C40A Si2A C41A 109.7(9)
C42A Si2A C41A 107.6(4)
C40A Si2A C39 110.0(10)
C42A Si2A C39 113.8(4)
C41A Si2A C39 111.8(3)
Si1A C44A H44A 109.5
Si1A C44A H44B 109.5
H44A C44A H44B 109.5
Si1A C44A H44C 109.5
H44A C44A H44C 109.5
H44B C44A H44C 109.5
Si1A C45A H45A 109.5
Si1A C45A H45B 109.5
H45A C45A H45B 109.5
Si1A C45A H45C 109.5
H45A C45A H45C 109.5
H45B C45A H45C 109.5
Si1A C47A H47A 109.5
Si1A C47A H47B 109.5
H47A C47A H47B 109.5
Si1A C47A H47C 109.5
H47A C47A H47C 109.5
H47B C47A H47C 109.5
C39 Si2B C41B 109.2(5)
C39 Si2B C42B 117.9(6)
C41B Si2B C42B 105.5(6)
C39 Si2B C40B 108.3(13)
C41B Si2B C40B 106.9(14)
C42B Si2B C40B 108.5(12)
Si1B C44B H44D 109.5
Si1B C44B H44E 109.5
H44D C44B H44E 109.5
Si1B C44B H44F 109.5
H44D C44B H44F 109.5
H44E C44B H44F 109.5
Si1B C45B H45D 109.5
Si1B C45B H45E 109.5
H45D C45B H45E 109.5
Si1B C45B H45F 109.5
H45D C45B H45F 109.5
H45E C45B H45F 109.5
Si1B C47B H47D 109.5
Si1B C47B H47E 109.5
H47D C47B H47E 109.5
Si1B C47B H47F 109.5
H47D C47B H47F 109.5
H47E C47B H47F 109.5
C1 N1 C29 115.9(2)
C1 N1 Sc1 137.8(2)
C29 N1 Sc1 101.76(17)
C19 N2 P1 121.21(18)
C19 N2 Sc1 118.24(16)
P1 N2 Sc1 116.57(11)
C38 O1 C35 108.5(2)
C38 O1 Sc1 125.15(18)
C35 O1 Sc1 125.88(17)
N2 P1 C6 113.85(12)
N2 P1 C13 112.60(12)
C6 P1 C13 108.18(14)
N2 P1 C7 109.80(12)
C6 P1 C7 105.94(13)
C13 P1 C7 105.97(14)
N1 Sc1 N2 85.39(9)
N1 Sc1 C43 95.99(12)
N2 Sc1 C43 115.53(11)
N1 Sc1 C39 95.87(12)
N2 Sc1 C39 119.87(12)
C43 Sc1 C39 124.00(14)
N1 Sc1 O1 170.88(9)
N2 Sc1 O1 85.88(7)
C43 Sc1 O1 90.14(11)
C39 Sc1 O1 86.21(11)

loop_
_geom_bond_atom_site_label_1
_geom_bond_atom_site_label_2
_geom_bond_distance
C1 N1 1.366(3)
C1 C2 1.415(4)
C1 C6 1.429(4)
C2 C3 1.369(4)
C2 H2 0.9500
C3 C4 1.379(5)
C3 H3 0.9500
C4 C5 1.375(4)
C4 H4 0.9500
C5 C6 1.395(4)
C5 H5 0.9500
C6 P1 1.779(3)
C7 C12 1.380(4)
C7 C8 1.385(4)
C7 P1 1.803(3)
C8 C9 1.383(4)
C8 H8 0.9500
C9 C10 1.360(4)
C9 H9 0.9500
C10 C11 1.370(4)
C10 H10 0.9500
C11 C12 1.385(4)
C11 H11 0.9500
C12 H12 0.9500
C13 C18 1.386(4)
C13 C14 1.392(4)
C13 P1 1.801(3)
C14 C15 1.389(4)
C14 H14 0.9500
C15 C16 1.358(5)
C15 H15 0.9500
C16 C17 1.378(4)
C16 H16 0.9500
C17 C18 1.382(4)
C17 H17 0.9500
C18 H18 0.9500
C19 C20 1.391(4)
C19 C24 1.411(4)
C19 N2 1.452(3)
C20 C21 1.402(4)
C20 C27 1.510(4)
C21 C22 1.369(4)
C21 H21 0.9500
C22 C23 1.364(5)
C22 H22 0.9500
C23 C24 1.391(4)
C23 H23 0.9500
C24 C25 1.511(4)
C25 C26 1.457(4)
C25 H25A 0.9900
C25 H25B 0.9900
C26 H26A 0.9800
C26 H26B 0.9800
C26 H26C 0.9800
C27 C28A 1.409(7)
C27 C28B 1.474(8)
C27 H27A 0.9900
C27 H27B 0.9900
C27 H27C 0.9700
C27 H27D 0.9700
C28A H27C 1.2445
C28A H28A 0.9800
C28A H28B 0.9800
C28A H28C 0.9800
C28B H28D 0.9800
C28B H28E 0.9800
C28B H28F 0.9800
C29 N1 1.462(3)
C29 C30 1.511(4)
C29 H29A 0.9900
C29 H29B 0.9900
C30 C31B 1.295(16)
C30 S1A 1.485(14)
C30 C31A 1.51(2)
C30 S1B 1.866(10)
S1A C33A 1.675(19)
C31A C32A 1.41(2)
C31A C34A 1.504(18)
C32A C33A 1.342(16)
C32A H32A 0.9500
C33A H33A 0.9500
C34A H34A 0.9800
C34A H34B 0.9800
C34A H34C 0.9800
S1B C33B 1.701(11)
C31B C32B 1.442(18)
C31B C34B 1.501(13)
C32B C33B 1.329(11)
C32B H32B 0.9500
C33B H33B 0.9500
C34B H34D 0.9800
C34B H34E 0.9800
C34B H34F 0.9800
C35 O1 1.455(3)
C35 C36 1.493(4)
C35 H35A 0.9900
C35 H35B 0.9900
C36 C37 1.442(5)
C36 H36A 0.9900
C36 H36B 0.9900
C37 C38 1.501(4)
C37 H37A 0.9900
C37 H37B 0.9900
C38 O1 1.449(3)
C38 H38A 0.9900
C38 H38B 0.9900
C39 Si2B 1.709(7)
C39 Si2A 1.930(5)
C39 Sc1 2.246(4)
C39 H39A 0.88(3)
C39 H39B 0.86(3)
C43 Si1A 1.832(6)
C43 Si1B 1.856(8)
C43 Sc1 2.235(4)
C43 H43A 0.91(3)
C43 H43B 0.86(3)
Si1A C44A 1.871(10)
Si1A C47A 1.899(7)
Si1A C45A 1.93(2)
C40A Si2A 1.79(3)
C40A H40A 0.9800
C40A H40B 0.9800
C40A H40C 0.9800
C41A Si2A 1.869(8)
C41A H41A 0.9800
C41A H41B 0.9800
C41A H41C 0.9800
C42A Si2A 1.859(8)
C42A H42A 0.9800
C42A H42B 0.9800
C42A H42C 0.9800
Si1B C45B 1.82(3)
Si1B C47B 1.872(11)
Si1B C44B 1.882(12)
C40B Si2B 2.03(4)
C40B H40D 0.9800
C40B H40E 0.9800
C40B H40F 0.9800
C41B Si2B 1.880(12)
C41B H41D 0.9800
C41B H41E 0.9800
C41B H41F 0.9800
C42B Si2B 1.885(12)
C42B H42D 0.9800
C42B H42E 0.9800
C42B H42F 0.9800
C44A H44A 0.9800
C44A H44B 0.9800
C44A H44C 0.9800
C45A H45A 0.9800
C45A H45B 0.9800
C45A H45C 0.9800
C47A H47A 0.9800
C47A H47B 0.9800
C47A H47C 0.9800
C44B H44D 0.9800
C44B H44E 0.9800
C44B H44F 0.9800
C45B H45D 0.9800
C45B H45E 0.9800
C45B H45F 0.9800
C47B H47D 0.9800
C47B H47E 0.9800
C47B H47F 0.9800
N1 Sc1 2.160(2)
N2 P1 1.620(2)
N2 Sc1 2.198(2)
O1 Sc1 2.3209(19)
